data_7701300
loop_
_publ_author_name
'Su, Wei'
'Pan, Sudip'
'Sun, Xiong'
'Zhao, Lili'
'Frenking, Gernot'
'Zhu, Congqing'

_publ_section_title
;
 Cerium-carbon dative interactions supported by carbodiphosphorane.
;
_journal_issue 42
_journal_name_full 'Dalton transactions (Cambridge, England : 2003)'
_journal_page_first 16108
_journal_page_last 16114
_journal_paper_doi 10.1039/c9dt03770e
_journal_volume 48
_journal_year 2019
_chemical_formula_moiety 'C39 H36 Br3 Ce N2 O P2, 2(C H2 Cl2)'
_chemical_formula_sum 'C41 H40 Br3 Ce Cl4 N2 O P2'
_chemical_formula_weight 1160.34
_space_group_crystal_system triclinic
_space_group_IT_number 2
_space_group_name_Hall '-P 1'
_space_group_name_H-M_alt 'P -1'
_symmetry_space_group_name_Hall '-P 1'
_symmetry_space_group_name_H-M 'P -1'
_atom_sites_solution_hydrogens geom
_atom_sites_solution_primary iterative
_audit_creation_date 2019-06-10
_audit_creation_method
;
Olex2 1.2
(compiled 2018.04.26 svn.r3504 for OlexSys, GUI svn.r5492)
;
_audit_update_record
;
2019-06-10 deposited with the CCDC.    2019-10-01 downloaded from the CCDC.
;
_cell_angle_alpha 77.950(2)
_cell_angle_beta 87.542(2)
_cell_angle_gamma 73.331(2)
_cell_formula_units_Z 2
_cell_length_a 11.4475(6)
_cell_length_b 12.6572(7)
_cell_length_c 16.0775(9)
_cell_measurement_reflns_used 6763
_cell_measurement_temperature 153
_cell_measurement_theta_max 27.43
_cell_measurement_theta_min 2.25
_cell_volume 2182.1(2)
_computing_cell_refinement 'SAINT v8.34A (Bruker, 2013)'
_computing_data_reduction 'SAINT v8.34A (Bruker, 2013)'
_computing_molecular_graphics 'Olex2 (Dolomanov et al., 2009)'
_computing_publication_material 'Olex2 (Dolomanov et al., 2009)'
_computing_structure_refinement 'ShelXL (Sheldrick, 2015)'
_computing_structure_solution 'olex2.solve (Bourhis et al., 2015)'
_diffrn_ambient_temperature 153
_diffrn_measured_fraction_theta_full 0.996
_diffrn_measured_fraction_theta_max 0.996
_diffrn_measurement_device_type 'Bruker APEX-II CCD'
_diffrn_measurement_method '\f and \w scans'
_diffrn_radiation_type MoK\a
_diffrn_radiation_wavelength 0.71073
_diffrn_reflns_av_R_equivalents 0.0434
_diffrn_reflns_av_unetI/netI 0.0652
_diffrn_reflns_Laue_measured_fraction_full 0.996
_diffrn_reflns_Laue_measured_fraction_max 0.996
_diffrn_reflns_limit_h_max 13
_diffrn_reflns_limit_h_min -13
_diffrn_reflns_limit_k_max 11
_diffrn_reflns_limit_k_min -15
_diffrn_reflns_limit_l_max 18
_diffrn_reflns_limit_l_min -19
_diffrn_reflns_number 16087
_diffrn_reflns_point_group_measured_fraction_full 0.996
_diffrn_reflns_point_group_measured_fraction_max 0.996
_diffrn_reflns_theta_full 24.999
_diffrn_reflns_theta_max 24.999
_diffrn_reflns_theta_min 2.141
_exptl_absorpt_coefficient_mu 4.143
_exptl_absorpt_correction_T_max 0.7456
_exptl_absorpt_correction_T_min 0.4437
_exptl_absorpt_correction_type multi-scan
_exptl_absorpt_process_details
;
SADABS-2014/5 (Bruker,2014/5) was used for absorption correction.
wR2(int) was 0.0935 before and 0.0514 after correction.
The Ratio of minimum to maximum transmission is 0.5951.
The \l/2 correction factor is 0.00150.
;
_exptl_crystal_colour Yellow
_exptl_crystal_colour_primary yellow
_exptl_crystal_density_diffrn 1.766
_exptl_crystal_description block
_exptl_crystal_F_000 1138
_exptl_crystal_size_max 0.05
_exptl_crystal_size_mid 0.04
_exptl_crystal_size_min 0.03
_refine_diff_density_max 2.342
_refine_diff_density_min -1.934
_refine_diff_density_rms 0.154
_refine_ls_extinction_method none
_refine_ls_goodness_of_fit_ref 1.045
_refine_ls_hydrogen_treatment constr
_refine_ls_matrix_type full
_refine_ls_number_parameters 497
_refine_ls_number_reflns 7648
_refine_ls_number_restraints 20
_refine_ls_restrained_S_all 1.050
_refine_ls_R_factor_all 0.0683
_refine_ls_R_factor_gt 0.0494
_refine_ls_shift/su_max 0.001
_refine_ls_shift/su_mean 0.000
_refine_ls_structure_factor_coef Fsqd
_refine_ls_weighting_details 'w=1/[\s^2^(Fo^2^)+(0.0585P)^2^+9.2219P] where P=(Fo^2^+2Fc^2^)/3'
_refine_ls_weighting_scheme calc
_refine_ls_wR_factor_gt 0.1236
_refine_ls_wR_factor_ref 0.1303
_reflns_Friedel_coverage 0.000
_reflns_number_gt 6100
_reflns_number_total 7648
_reflns_threshold_expression 'I > 2\s(I)'
_cod_data_source_file c9dt03770e2.cif
_cod_data_source_block 1_a
_cod_depositor_comments
;
The following automatic conversions were performed:

'_exptl_crystal_colour_primary' value 'Yellow' changed to 'yellow'
according to
/home/data/users/saulius/crontab/automatic-downloads/rss-feeds/RSC/lib/dictionaries/cif_core.dic
dictionary named 'cif_core.dic' version 2.4.2 from 2011-04-26.

Automatic conversion script
Id: cif_fix_values 4973 2017-02-22 13:04:09Z antanas 

 Adding full bibliography for 7701300--7701303.cif.
;
_cod_database_code 7701300
_shelx_shelxl_version_number 2018/3
_shelx_space_group_comment
;
The symmetry employed for this shelxl refinement is uniquely defined
by the following loop, which should always be used as a source of
symmetry information in preference to the above space-group names.
They are only intended as comments.
;
_shelx_estimated_absorpt_t_max 0.886
_shelx_estimated_absorpt_t_min 0.820
_olex2_refinement_description
;
1. Fixed Uiso
 At 1.2 times of:
  All C(H) groups, All C(H,H) groups
2. Restrained distances
 Cl4A-C41 = Cl4-C41A = Cl3-C41A = Cl3A-C41
 1.79 with sigma of 0.005
 Cl3-Cl4
 2.92 with sigma of 0.005
 Cl4A-Cl3A
 2.92 with sigma of 0.005
3. Uiso/Uaniso restraints and constraints
Uanis(Cl4) = Uanis(Cl4A)
Uanis(Cl3A) = Uanis(Cl3)
Uanis(C41A) = Uanis(C41)
4. Rigid body (RIGU) restrains
 Cl3A, Cl4A, C41
 with sigma for 1-2 distances of 0.004 and sigma for 1-3 distances of 0.004
 Cl3, Cl4, C41A
 with sigma for 1-2 distances of 0.004 and sigma for 1-3 distances of 0.004
5. Others
 Sof(Cl3A)=Sof(Cl4A)=Sof(C41)=Sof(H41C)=Sof(H41D)=1-FVAR(1)
 Sof(Cl3)=Sof(Cl4)=Sof(C41A)=Sof(H41A)=Sof(H41B)=FVAR(1)
6.a Secondary CH2 refined with riding coordinates:
 C39(H39A,H39B), C38(H38A,H38B), C37(H37A,H37B), C36(H36A,H36B), C40(H40A,
 H40B), C41A(H41A,H41B), C41(H41C,H41D)
6.b Aromatic/amide H refined with riding coordinates:
 C19(H19), C20(H20), C21(H21), C22(H22), C33(H33), C34(H34), C35(H35),
 C32(H32), C31(H31), C29(H29), C28(H28), C27(H27), C26(H26), C25(H25), C8(H8),
 C9(H9), C10(H10), C11(H11), C12(H12), C14(H14), C15(H15), C16(H16), C17(H17),
 C18(H18), C5(H5), C4(H4), C3(H3), C2(H2)
;
_olex2_submission_special_instructions 'No special instructions were received'

loop_
_space_group_symop_operation_xyz
'x, y, z'
'-x, -y, -z'

loop_
_atom_site_label
_atom_site_type_symbol
_atom_site_fract_x
_atom_site_fract_y
_atom_site_fract_z
_atom_site_U_iso_or_equiv
_atom_site_adp_type
_atom_site_occupancy
_atom_site_site_symmetry_order
_atom_site_calc_flag
_atom_site_refinement_flags_posn
_atom_site_refinement_flags_adp
_atom_site_refinement_flags_occupancy
_atom_site_disorder_assembly
_atom_site_disorder_group
Ce1 Ce 0.47592(3) 0.81428(3) 0.25564(2) 0.01740(12) Uani 1 1 d . . . . .
Br1 Br 0.67239(7) 0.89930(7) 0.29543(5) 0.0336(2) Uani 1 1 d . . . . .
Br2 Br 0.31051(7) 1.04979(6) 0.21385(4) 0.02915(19) Uani 1 1 d . . . . .
Br3 Br 0.26718(6) 0.72911(7) 0.25177(5) 0.0332(2) Uani 1 1 d . . . . .
P1 P 0.67393(14) 0.67677(13) 0.10023(10) 0.0142(3) Uani 1 1 d . . . . .
P2 P 0.68154(15) 0.52326(14) 0.26532(10) 0.0154(3) Uani 1 1 d . . . . .
O1 O 0.3829(4) 0.8732(4) 0.3941(3) 0.0315(12) Uani 1 1 d . . . . .
N1 N 0.4666(5) 0.8458(4) 0.0829(3) 0.0206(12) Uani 1 1 d . . . . .
N2 N 0.5802(5) 0.6387(5) 0.3867(3) 0.0219(12) Uani 1 1 d . . . . .
C19 C 0.3716(7) 0.9242(6) 0.0394(5) 0.0307(17) Uani 1 1 d . . . . .
H19 H 0.313441 0.970870 0.070062 0.037 Uiso 1 1 calc R . . . .
C20 C 0.3543(7) 0.9406(6) -0.0475(4) 0.0288(16) Uani 1 1 d . . . . .
H20 H 0.286448 0.997859 -0.075529 0.035 Uiso 1 1 calc R . . . .
C21 C 0.4359(6) 0.8733(6) -0.0923(4) 0.0254(16) Uani 1 1 d . . . . .
H21 H 0.425708 0.882333 -0.151906 0.031 Uiso 1 1 calc R . . . .
C22 C 0.5341(6) 0.7913(6) -0.0488(4) 0.0229(15) Uani 1 1 d . . . . .
H22 H 0.592367 0.743301 -0.078474 0.028 Uiso 1 1 calc R . . . .
C23 C 0.5467(5) 0.7799(5) 0.0379(4) 0.0144(13) Uani 1 1 d . . . . .
C30 C 0.7952(6) 0.7447(5) 0.0846(4) 0.0166(13) Uani 1 1 d . . . . .
C33 C 0.8187(6) 0.8018(5) 0.0039(4) 0.0215(15) Uani 1 1 d . . . . .
H33 H 0.770745 0.805057 -0.043838 0.026 Uiso 1 1 calc R . . . .
C34 C 0.9107(6) 0.8531(6) -0.0064(5) 0.0268(16) Uani 1 1 d . . . . .
H34 H 0.925309 0.892929 -0.060949 0.032 Uiso 1 1 calc R . . . .
C35 C 0.9819(7) 0.8466(6) 0.0627(5) 0.0345(19) Uani 1 1 d . . . . .
H35 H 1.046312 0.880953 0.055496 0.041 Uiso 1 1 calc R . . . .
C32 C 0.9599(6) 0.7908(6) 0.1414(5) 0.0317(18) Uani 1 1 d . . . . .
H32 H 1.009217 0.786511 0.188742 0.038 Uiso 1 1 calc R . . . .
C31 C 0.8657(6) 0.7401(6) 0.1526(4) 0.0218(15) Uani 1 1 d . . . . .
H31 H 0.850262 0.702310 0.207693 0.026 Uiso 1 1 calc R . . . .
C24 C 0.7197(6) 0.5627(5) 0.0414(4) 0.0176(14) Uani 1 1 d . . . . .
C29 C 0.8255(6) 0.5411(6) -0.0053(4) 0.0224(15) Uani 1 1 d . . . . .
H29 H 0.879091 0.586650 -0.007685 0.027 Uiso 1 1 calc R . . . .
C28 C 0.8528(7) 0.4548(6) -0.0476(5) 0.0314(17) Uani 1 1 d . . . . .
H28 H 0.924938 0.441474 -0.080035 0.038 Uiso 1 1 calc R . . . .
C27 C 0.7776(7) 0.3865(6) -0.0444(5) 0.0341(18) Uani 1 1 d . . . . .
H27 H 0.798220 0.325543 -0.073263 0.041 Uiso 1 1 calc R . . . .
C26 C 0.6719(7) 0.4081(6) 0.0016(5) 0.0307(17) Uani 1 1 d . . . . .
H26 H 0.618708 0.362045 0.004254 0.037 Uiso 1 1 calc R . . . .
C25 C 0.6437(6) 0.4954(6) 0.0431(4) 0.0230(15) Uani 1 1 d . . . . .
H25 H 0.570161 0.510158 0.073977 0.028 Uiso 1 1 calc R . . . .
C1 C 0.6276(6) 0.6487(5) 0.2005(4) 0.0171(13) Uani 1 1 d . . . . .
C7 C 0.8423(6) 0.4492(5) 0.2583(4) 0.0209(14) Uani 1 1 d . . . . .
C8 C 0.9296(6) 0.4804(6) 0.2964(5) 0.0312(17) Uani 1 1 d . . . . .
H8 H 0.905304 0.536628 0.329646 0.037 Uiso 1 1 calc R . . . .
C9 C 1.0516(7) 0.4304(8) 0.2865(6) 0.045(2) Uani 1 1 d . . . . .
H9 H 1.111108 0.450923 0.313938 0.054 Uiso 1 1 calc R . . . .
C10 C 1.0883(7) 0.3494(7) 0.2361(6) 0.045(2) Uani 1 1 d . . . . .
H10 H 1.172437 0.314845 0.228952 0.054 Uiso 1 1 calc R . . . .
C11 C 1.0031(7) 0.3214(7) 0.1979(5) 0.039(2) Uani 1 1 d . . . . .
H11 H 1.028224 0.266306 0.163724 0.046 Uiso 1 1 calc R . . . .
C12 C 0.8803(6) 0.3697(6) 0.2068(5) 0.0267(16) Uani 1 1 d . . . . .
H12 H 0.821916 0.349186 0.178064 0.032 Uiso 1 1 calc R . . . .
C13 C 0.5989(6) 0.4199(5) 0.2636(4) 0.0169(13) Uani 1 1 d . . . . .
C14 C 0.6454(6) 0.3057(6) 0.3002(4) 0.0239(15) Uani 1 1 d . . . . .
H14 H 0.724932 0.277881 0.325102 0.029 Uiso 1 1 calc R . . . .
C15 C 0.5754(7) 0.2336(6) 0.3001(5) 0.0302(17) Uani 1 1 d . . . . .
H15 H 0.608029 0.155673 0.324153 0.036 Uiso 1 1 calc R . . . .
C16 C 0.4591(7) 0.2724(6) 0.2659(4) 0.0262(16) Uani 1 1 d . . . . .
H16 H 0.411367 0.221914 0.266593 0.031 Uiso 1 1 calc R . . . .
C17 C 0.4126(6) 0.3849(6) 0.2306(4) 0.0262(16) Uani 1 1 d . . . . .
H17 H 0.332001 0.412279 0.207472 0.031 Uiso 1 1 calc R . . . .
C18 C 0.4816(6) 0.4588(6) 0.2284(4) 0.0202(14) Uani 1 1 d . . . . .
H18 H 0.449005 0.536201 0.202886 0.024 Uiso 1 1 calc R . . . .
C6 C 0.6599(6) 0.5413(6) 0.3758(4) 0.0191(14) Uani 1 1 d . . . . .
C5 C 0.7163(7) 0.4563(6) 0.4420(4) 0.0265(16) Uani 1 1 d . . . . .
H5 H 0.771074 0.388501 0.431476 0.032 Uiso 1 1 calc R . . . .
C4 C 0.6920(7) 0.4714(6) 0.5231(5) 0.0330(18) Uani 1 1 d . . . . .
H4 H 0.730766 0.413929 0.569636 0.040 Uiso 1 1 calc R . . . .
C3 C 0.6122(7) 0.5686(7) 0.5377(4) 0.0333(18) Uani 1 1 d . . . . .
H3 H 0.594296 0.580204 0.593942 0.040 Uiso 1 1 calc R . . . .
C2 C 0.5587(7) 0.6492(6) 0.4679(4) 0.0314(17) Uani 1 1 d . . . . .
H2 H 0.502771 0.716815 0.477846 0.038 Uiso 1 1 calc R . . . .
C39 C 0.4129(8) 0.9580(8) 0.4281(5) 0.046(2) Uani 1 1 d . . . . .
H39A H 0.447239 1.006773 0.383486 0.055 Uiso 1 1 calc R . . . .
H39B H 0.473793 0.923065 0.475112 0.055 Uiso 1 1 calc R . . . .
C38 C 0.2963(9) 1.0256(9) 0.4602(7) 0.063(3) Uani 1 1 d . . . . .
H38A H 0.251712 1.088403 0.414948 0.075 Uiso 1 1 calc R . . . .
H38B H 0.311430 1.056138 0.509320 0.075 Uiso 1 1 calc R . . . .
C37 C 0.2278(9) 0.9389(10) 0.4862(6) 0.065(3) Uani 1 1 d . . . . .
H37A H 0.254431 0.892371 0.543358 0.078 Uiso 1 1 calc R . . . .
H37B H 0.138726 0.974844 0.486012 0.078 Uiso 1 1 calc R . . . .
C36 C 0.2613(8) 0.8710(8) 0.4197(6) 0.049(2) Uani 1 1 d . . . . .
H36A H 0.259204 0.792611 0.442538 0.058 Uiso 1 1 calc R . . . .
H36B H 0.203667 0.903570 0.370620 0.058 Uiso 1 1 calc R . . . .
Cl1 Cl 0.8650(2) 1.1050(2) 0.16568(15) 0.0508(6) Uani 1 1 d . . . . .
Cl2 Cl 0.9497(3) 1.0621(3) 0.33798(18) 0.0918(11) Uani 1 1 d . . . . .
C40 C 0.9602(11) 1.0143(9) 0.2477(7) 0.075(3) Uani 1 1 d . . . . .
H40A H 0.940591 0.941400 0.259700 0.090 Uiso 1 1 calc R . . . .
H40B H 1.045551 1.000138 0.228512 0.090 Uiso 1 1 calc R . . . .
Cl3 Cl 1.0555(8) 0.3987(8) 0.5266(6) 0.1001(15) Uani 0.411(4) 1 d D U P A 1
Cl4 Cl 0.9848(17) 0.2003(11) 0.5128(10) 0.127(3) Uani 0.411(4) 1 d D U P A 1
C41A C 1.073(2) 0.2930(16) 0.4649(12) 0.125(9) Uani 0.411(4) 1 d D U P A 1
H41A H 1.159761 0.250118 0.463609 0.150 Uiso 0.411(4) 1 calc R . P A 1
H41B H 1.043725 0.328576 0.405776 0.150 Uiso 0.411(4) 1 calc R . P A 1
Cl3A Cl 0.9852(6) 0.2875(6) 0.6227(4) 0.1001(15) Uani 0.589(4) 1 d D U P A 2
Cl4A Cl 1.0063(11) 0.2171(8) 0.4619(5) 0.127(3) Uani 0.589(4) 1 d D U P A 2
C41 C 1.0865(10) 0.2589(19) 0.5376(8) 0.125(9) Uani 0.589(4) 1 d D U P A 2
H41C H 1.160976 0.197728 0.559119 0.150 Uiso 0.589(4) 1 calc R . P A 2
H41D H 1.110774 0.327029 0.510560 0.150 Uiso 0.589(4) 1 calc R . P A 2

loop_
_atom_site_aniso_label
_atom_site_aniso_U_11
_atom_site_aniso_U_22
_atom_site_aniso_U_33
_atom_site_aniso_U_23
_atom_site_aniso_U_13
_atom_site_aniso_U_12
Ce1 0.0177(2) 0.0161(2) 0.0168(2) -0.00352(14) 0.00072(14) -0.00226(15)
Br1 0.0278(4) 0.0333(4) 0.0445(5) -0.0132(4) 0.0009(3) -0.0123(4)
Br2 0.0370(4) 0.0192(4) 0.0258(4) -0.0039(3) 0.0030(3) -0.0005(3)
Br3 0.0221(4) 0.0363(4) 0.0432(5) -0.0086(4) -0.0033(3) -0.0104(3)
P1 0.0141(8) 0.0133(8) 0.0141(8) -0.0027(6) 0.0018(6) -0.0025(7)
P2 0.0148(8) 0.0136(8) 0.0160(8) -0.0015(7) 0.0002(7) -0.0024(7)
O1 0.028(3) 0.034(3) 0.029(3) -0.011(2) 0.003(2) 0.000(2)
N1 0.020(3) 0.015(3) 0.022(3) -0.002(2) 0.000(2) 0.001(2)
N2 0.024(3) 0.019(3) 0.021(3) -0.002(2) -0.001(2) -0.003(3)
C19 0.027(4) 0.033(4) 0.026(4) -0.012(3) -0.002(3) 0.006(3)
C20 0.033(4) 0.020(4) 0.027(4) -0.005(3) -0.003(3) 0.003(3)
C21 0.029(4) 0.027(4) 0.018(3) -0.004(3) -0.001(3) -0.007(3)
C22 0.020(4) 0.025(4) 0.021(4) -0.006(3) 0.005(3) -0.002(3)
C23 0.016(3) 0.012(3) 0.017(3) -0.002(3) -0.001(3) -0.007(3)
C30 0.012(3) 0.013(3) 0.024(3) -0.005(3) 0.004(3) -0.001(3)
C33 0.025(4) 0.014(3) 0.024(4) -0.005(3) 0.005(3) -0.003(3)
C34 0.032(4) 0.017(4) 0.031(4) -0.004(3) 0.012(3) -0.008(3)
C35 0.018(4) 0.023(4) 0.064(6) -0.016(4) 0.012(4) -0.006(3)
C32 0.018(4) 0.033(4) 0.048(5) -0.015(4) 0.001(3) -0.007(3)
C31 0.025(4) 0.019(3) 0.023(4) -0.010(3) 0.000(3) -0.005(3)
C24 0.019(3) 0.017(3) 0.014(3) 0.000(3) -0.004(3) -0.001(3)
C29 0.023(4) 0.017(3) 0.030(4) -0.009(3) 0.003(3) -0.006(3)
C28 0.022(4) 0.037(4) 0.033(4) -0.013(4) 0.002(3) 0.000(3)
C27 0.037(5) 0.025(4) 0.037(4) -0.016(3) 0.000(4) 0.005(4)
C26 0.032(4) 0.029(4) 0.035(4) -0.013(3) -0.002(3) -0.010(4)
C25 0.023(4) 0.029(4) 0.018(3) -0.007(3) 0.001(3) -0.006(3)
C1 0.018(3) 0.017(3) 0.015(3) -0.004(3) 0.004(3) -0.003(3)
C7 0.021(4) 0.017(3) 0.021(3) 0.001(3) 0.003(3) -0.002(3)
C8 0.022(4) 0.029(4) 0.039(4) -0.003(3) -0.004(3) -0.005(3)
C9 0.024(4) 0.047(5) 0.061(6) -0.004(5) -0.003(4) -0.009(4)
C10 0.012(4) 0.037(5) 0.078(7) -0.003(5) 0.012(4) -0.001(4)
C11 0.031(4) 0.031(4) 0.053(5) -0.015(4) 0.021(4) -0.006(4)
C12 0.021(4) 0.023(4) 0.034(4) -0.002(3) 0.003(3) -0.005(3)
C13 0.018(3) 0.017(3) 0.015(3) -0.003(3) 0.006(3) -0.005(3)
C14 0.026(4) 0.019(4) 0.027(4) -0.005(3) 0.003(3) -0.008(3)
C15 0.042(5) 0.019(4) 0.029(4) -0.003(3) 0.001(3) -0.010(4)
C16 0.034(4) 0.029(4) 0.024(4) -0.011(3) 0.006(3) -0.020(4)
C17 0.024(4) 0.036(4) 0.025(4) -0.008(3) -0.001(3) -0.016(3)
C18 0.022(4) 0.019(3) 0.019(3) -0.006(3) 0.005(3) -0.004(3)
C6 0.019(3) 0.021(4) 0.019(3) -0.005(3) 0.001(3) -0.007(3)
C5 0.033(4) 0.022(4) 0.018(4) 0.001(3) -0.002(3) -0.003(3)
C4 0.038(5) 0.028(4) 0.023(4) 0.008(3) -0.008(3) -0.002(4)
C3 0.044(5) 0.041(5) 0.014(4) -0.001(3) -0.002(3) -0.012(4)
C2 0.036(4) 0.027(4) 0.025(4) -0.007(3) 0.004(3) 0.001(4)
C39 0.047(5) 0.051(6) 0.037(5) -0.025(4) -0.001(4) 0.001(4)
C38 0.055(6) 0.067(7) 0.057(6) -0.035(6) 0.001(5) 0.013(6)
C37 0.042(6) 0.097(9) 0.042(6) -0.018(6) 0.011(5) 0.005(6)
C36 0.044(5) 0.052(6) 0.048(5) -0.013(5) 0.021(4) -0.012(5)
Cl1 0.0443(13) 0.0563(14) 0.0608(14) -0.0221(12) 0.0090(11) -0.0224(12)
Cl2 0.093(2) 0.097(2) 0.0460(15) -0.0069(16) -0.0025(15) 0.0299(19)
C40 0.085(9) 0.050(6) 0.075(8) -0.006(6) 0.007(7) -0.003(6)
Cl3 0.094(4) 0.112(4) 0.096(4) -0.024(3) -0.014(3) -0.030(3)
Cl4 0.117(6) 0.079(4) 0.161(9) -0.017(6) -0.019(8) 0.010(3)
C41A 0.147(18) 0.089(14) 0.094(14) -0.027(12) -0.078(14) 0.054(12)
Cl3A 0.094(4) 0.112(4) 0.096(4) -0.024(3) -0.014(3) -0.030(3)
Cl4A 0.117(6) 0.079(4) 0.161(9) -0.017(6) -0.019(8) 0.010(3)
C41 0.147(18) 0.089(14) 0.094(14) -0.027(12) -0.078(14) 0.054(12)

loop_
_atom_type_symbol
_atom_type_description
_atom_type_scat_dispersion_real
_atom_type_scat_dispersion_imag
_atom_type_scat_source
C C 0.0033 0.0016 'International Tables Vol C Tables 4.2.6.8 and 6.1.1.4'
H H 0.0000 0.0000 'International Tables Vol C Tables 4.2.6.8 and 6.1.1.4'
Br Br -0.2901 2.4595 'International Tables Vol C Tables 4.2.6.8 and 6.1.1.4'
Ce Ce -0.2486 2.6331 'International Tables Vol C Tables 4.2.6.8 and 6.1.1.4'
Cl Cl 0.1484 0.1585 'International Tables Vol C Tables 4.2.6.8 and 6.1.1.4'
N N 0.0061 0.0033 'International Tables Vol C Tables 4.2.6.8 and 6.1.1.4'
O O 0.0106 0.0060 'International Tables Vol C Tables 4.2.6.8 and 6.1.1.4'
P P 0.1023 0.0942 'International Tables Vol C Tables 4.2.6.8 and 6.1.1.4'

loop_
_geom_angle_atom_site_label_1
_geom_angle_atom_site_label_2
_geom_angle_atom_site_label_3
_geom_angle
Br1 Ce1 Br2 90.08(2)
Br3 Ce1 Br1 168.36(3)
Br3 Ce1 Br2 89.46(2)
O1 Ce1 Br1 84.11(11)
O1 Ce1 Br2 70.69(12)
O1 Ce1 Br3 84.76(11)
O1 Ce1 N1 149.17(16)
O1 Ce1 N2 73.56(16)
O1 Ce1 C1 141.83(18)
N1 Ce1 Br1 106.18(11)
N1 Ce1 Br2 80.15(11)
N1 Ce1 Br3 85.19(11)
N1 Ce1 N2 135.64(16)
N2 Ce1 Br1 82.88(11)
N2 Ce1 Br2 144.08(12)
N2 Ce1 Br3 90.71(11)
C1 Ce1 Br1 91.90(14)
C1 Ce1 Br2 147.43(14)
C1 Ce1 Br3 94.74(14)
C1 Ce1 N1 68.09(18)
C1 Ce1 N2 68.28(18)
C23 P1 C24 104.2(3)
C30 P1 C23 103.7(3)
C30 P1 C24 105.3(3)
C1 P1 C23 107.5(3)
C1 P1 C30 115.5(3)
C1 P1 C24 118.9(3)
C1 P2 C7 117.8(3)
C1 P2 C13 116.1(3)
C1 P2 C6 108.7(3)
C7 P2 C13 105.9(3)
C7 P2 C6 105.5(3)
C13 P2 C6 101.1(3)
C39 O1 Ce1 122.6(4)
C39 O1 C36 108.4(6)
C36 O1 Ce1 122.3(5)
C19 N1 Ce1 119.3(4)
C19 N1 C23 116.9(6)
C23 N1 Ce1 123.4(4)
C6 N2 Ce1 124.0(4)
C2 N2 Ce1 120.3(5)
C2 N2 C6 115.6(6)
N1 C19 H19 118.3
N1 C19 C20 123.5(7)
C20 C19 H19 118.3
C19 C20 H20 120.5
C21 C20 C19 119.0(7)
C21 C20 H20 120.5
C20 C21 H21 120.7
C20 C21 C22 118.5(6)
C22 C21 H21 120.7
C21 C22 H22 120.2
C23 C22 C21 119.5(6)
C23 C22 H22 120.2
N1 C23 P1 114.7(4)
N1 C23 C22 122.4(6)
C22 C23 P1 122.8(5)
C33 C30 P1 121.3(5)
C31 C30 P1 119.6(5)
C31 C30 C33 119.1(6)
C30 C33 H33 119.8
C34 C33 C30 120.3(7)
C34 C33 H33 119.8
C33 C34 H34 120.1
C33 C34 C35 119.8(7)
C35 C34 H34 120.1
C34 C35 H35 119.9
C32 C35 C34 120.2(7)
C32 C35 H35 119.9
C35 C32 H32 119.8
C35 C32 C31 120.3(7)
C31 C32 H32 119.8
C30 C31 C32 120.2(7)
C30 C31 H31 119.9
C32 C31 H31 119.9
C29 C24 P1 123.8(5)
C25 C24 P1 117.8(5)
C25 C24 C29 118.4(6)
C24 C29 H29 119.9
C28 C29 C24 120.2(6)
C28 C29 H29 119.9
C29 C28 H28 119.4
C29 C28 C27 121.2(7)
C27 C28 H28 119.4
C28 C27 H27 120.6
C28 C27 C26 118.9(7)
C26 C27 H27 120.6
C27 C26 H26 120.0
C25 C26 C27 120.0(7)
C25 C26 H26 120.0
C24 C25 H25 119.3
C26 C25 C24 121.4(7)
C26 C25 H25 119.3
P1 C1 Ce1 116.8(3)
P2 C1 Ce1 120.6(3)
P2 C1 P1 122.5(4)
C8 C7 P2 119.9(5)
C8 C7 C12 118.8(6)
C12 C7 P2 120.9(5)
C7 C8 H8 119.8
C9 C8 C7 120.4(8)
C9 C8 H8 119.8
C8 C9 H9 119.9
C8 C9 C10 120.2(8)
C10 C9 H9 119.9
C9 C10 H10 120.5
C11 C10 C9 119.1(7)
C11 C10 H10 120.5
C10 C11 H11 118.9
C10 C11 C12 122.1(8)
C12 C11 H11 118.9
C7 C12 H12 120.3
C11 C12 C7 119.4(7)
C11 C12 H12 120.3
C14 C13 P2 122.9(5)
C18 C13 P2 117.9(5)
C18 C13 C14 119.1(6)
C13 C14 H14 120.1
C15 C14 C13 119.8(7)
C15 C14 H14 120.1
C14 C15 H15 119.5
C16 C15 C14 121.1(7)
C16 C15 H15 119.5
C15 C16 H16 120.4
C17 C16 C15 119.3(6)
C17 C16 H16 120.4
C16 C17 H17 119.6
C16 C17 C18 120.9(7)
C18 C17 H17 119.6
C13 C18 H18 120.0
C17 C18 C13 120.0(6)
C17 C18 H18 120.0
N2 C6 P2 115.5(5)
N2 C6 C5 123.5(6)
C5 C6 P2 120.9(5)
C6 C5 H5 120.7
C4 C5 C6 118.6(7)
C4 C5 H5 120.7
C5 C4 H4 119.8
C5 C4 C3 120.3(7)
C3 C4 H4 119.8
C4 C3 H3 121.3
C4 C3 C2 117.4(7)
C2 C3 H3 121.3
N2 C2 C3 124.5(7)
N2 C2 H2 117.7
C3 C2 H2 117.7
O1 C39 H39A 110.5
O1 C39 H39B 110.5
O1 C39 C38 106.4(7)
H39A C39 H39B 108.6
C38 C39 H39A 110.5
C38 C39 H39B 110.5
C39 C38 H38A 111.4
C39 C38 H38B 111.4
C39 C38 C37 101.9(8)
H38A C38 H38B 109.2
C37 C38 H38A 111.4
C37 C38 H38B 111.4
C38 C37 H37A 111.3
C38 C37 H37B 111.3
H37A C37 H37B 109.2
C36 C37 C38 102.5(7)
C36 C37 H37A 111.3
C36 C37 H37B 111.3
O1 C36 C37 106.5(8)
O1 C36 H36A 110.4
O1 C36 H36B 110.4
C37 C36 H36A 110.4
C37 C36 H36B 110.4
H36A C36 H36B 108.6
Cl1 C40 H40A 108.7
Cl1 C40 H40B 108.7
Cl2 C40 Cl1 114.4(6)
Cl2 C40 H40A 108.7
Cl2 C40 H40B 108.7
H40A C40 H40B 107.6
Cl3 C41A Cl4 108.3(4)
Cl3 C41A H41A 110.0
Cl3 C41A H41B 110.0
Cl4 C41A H41A 110.0
Cl4 C41A H41B 110.0
H41A C41A H41B 108.4
Cl3A C41 Cl4A 107.1(4)
Cl3A C41 H41C 110.3
Cl3A C41 H41D 110.3
Cl4A C41 H41C 110.3
Cl4A C41 H41D 110.3
H41C C41 H41D 108.5

loop_
_geom_bond_atom_site_label_1
_geom_bond_atom_site_label_2
_geom_bond_distance
Ce1 Br1 2.9025(8)
Ce1 Br2 2.9929(8)
Ce1 Br3 2.8973(8)
Ce1 O1 2.584(5)
Ce1 N1 2.725(5)
Ce1 N2 2.746(5)
Ce1 C1 2.598(6)
P1 C23 1.821(6)
P1 C30 1.815(6)
P1 C24 1.830(7)
P1 C1 1.674(6)
P2 C1 1.670(6)
P2 C7 1.820(7)
P2 C13 1.826(6)
P2 C6 1.836(6)
O1 C39 1.430(10)
O1 C36 1.442(9)
N1 C19 1.346(9)
N1 C23 1.347(8)
N2 C6 1.346(8)
N2 C2 1.346(9)
C19 H19 0.9500
C19 C20 1.383(10)
C20 H20 0.9500
C20 C21 1.363(10)
C21 H21 0.9500
C21 C22 1.388(10)
C22 H22 0.9500
C22 C23 1.381(9)
C30 C33 1.403(9)
C30 C31 1.368(9)
C33 H33 0.9500
C33 C34 1.376(9)
C34 H34 0.9500
C34 C35 1.380(11)
C35 H35 0.9500
C35 C32 1.365(11)
C32 H32 0.9500
C32 C31 1.393(9)
C31 H31 0.9500
C24 C29 1.387(9)
C24 C25 1.376(9)
C29 H29 0.9500
C29 C28 1.360(10)
C28 H28 0.9500
C28 C27 1.376(11)
C27 H27 0.9500
C27 C26 1.380(10)
C26 H26 0.9500
C26 C25 1.363(10)
C25 H25 0.9500
C7 C8 1.382(10)
C7 C12 1.399(10)
C8 H8 0.9500
C8 C9 1.375(11)
C9 H9 0.9500
C9 C10 1.397(13)
C10 H10 0.9500
C10 C11 1.339(12)
C11 H11 0.9500
C11 C12 1.377(10)
C12 H12 0.9500
C13 C14 1.396(9)
C13 C18 1.390(9)
C14 H14 0.9500
C14 C15 1.376(9)
C15 H15 0.9500
C15 C16 1.376(10)
C16 H16 0.9500
C16 C17 1.374(10)
C17 H17 0.9500
C17 C18 1.381(9)
C18 H18 0.9500
C6 C5 1.374(9)
C5 H5 0.9500
C5 C4 1.361(10)
C4 H4 0.9500
C4 C3 1.364(11)
C3 H3 0.9500
C3 C2 1.378(10)
C2 H2 0.9500
C39 H39A 0.9900
C39 H39B 0.9900
C39 C38 1.501(12)
C38 H38A 0.9900
C38 H38B 0.9900
C38 C37 1.505(15)
C37 H37A 0.9900
C37 H37B 0.9900
C37 C36 1.479(13)
C36 H36A 0.9900
C36 H36B 0.9900
Cl1 C40 1.738(11)
Cl2 C40 1.671(11)
C40 H40A 0.9900
C40 H40B 0.9900
Cl3 C41A 1.789(5)
Cl4 C41A 1.793(5)
C41A H41A 0.9900
C41A H41B 0.9900
Cl3A C41 1.782(5)
Cl4A C41 1.802(5)
C41 H41C 0.9900
C41 H41D 0.9900

loop_
_geom_torsion_atom_site_label_1
_geom_torsion_atom_site_label_2
_geom_torsion_atom_site_label_3
_geom_torsion_atom_site_label_4
_geom_torsion
Ce1 O1 C39 C38 140.0(6)
Ce1 O1 C36 C37 -164.3(6)
Ce1 N1 C19 C20 -175.0(5)
Ce1 N1 C23 P1 -6.9(6)
Ce1 N1 C23 C22 174.3(4)
Ce1 N2 C6 P2 -7.8(7)
Ce1 N2 C6 C5 176.5(5)
Ce1 N2 C2 C3 -176.1(6)
P1 C30 C33 C34 179.7(5)
P1 C30 C31 C32 179.3(5)
P1 C24 C29 C28 -179.7(5)
P1 C24 C25 C26 -179.4(6)
P2 C7 C8 C9 -175.4(6)
P2 C7 C12 C11 175.2(6)
P2 C13 C14 C15 176.8(5)
P2 C13 C18 C17 -175.8(5)
P2 C6 C5 C4 -176.3(5)
O1 C39 C38 C37 30.6(9)
N1 C19 C20 C21 1.0(11)
N2 C6 C5 C4 -0.9(10)
C19 N1 C23 P1 179.3(5)
C19 N1 C23 C22 0.5(9)
C19 C20 C21 C22 -0.5(10)
C20 C21 C22 C23 0.1(10)
C21 C22 C23 P1 -178.7(5)
C21 C22 C23 N1 0.0(9)
C23 P1 C30 C33 -43.9(6)
C23 P1 C30 C31 136.3(5)
C23 P1 C24 C29 107.5(6)
C23 P1 C24 C25 -71.9(6)
C23 P1 C1 Ce1 -34.5(4)
C23 P1 C1 P2 149.3(4)
C23 N1 C19 C20 -1.0(10)
C30 P1 C23 N1 -96.6(5)
C30 P1 C23 C22 82.2(5)
C30 P1 C24 C29 -1.4(6)
C30 P1 C24 C25 179.2(5)
C30 P1 C1 Ce1 80.7(4)
C30 P1 C1 P2 -95.5(5)
C30 C33 C34 C35 1.2(10)
C33 C30 C31 C32 -0.6(10)
C33 C34 C35 C32 -1.0(11)
C34 C35 C32 C31 0.0(11)
C35 C32 C31 C30 0.8(11)
C31 C30 C33 C34 -0.4(10)
C24 P1 C23 N1 153.3(4)
C24 P1 C23 C22 -27.9(6)
C24 P1 C30 C33 65.3(6)
C24 P1 C30 C31 -114.5(5)
C24 P1 C1 Ce1 -152.5(3)
C24 P1 C1 P2 31.3(6)
C24 C29 C28 C27 -0.9(11)
C29 C24 C25 C26 1.2(10)
C29 C28 C27 C26 1.2(12)
C28 C27 C26 C25 -0.4(12)
C27 C26 C25 C24 -0.8(11)
C25 C24 C29 C28 -0.3(10)
C1 P1 C23 N1 26.2(5)
C1 P1 C23 C22 -155.0(5)
C1 P1 C30 C33 -161.3(5)
C1 P1 C30 C31 18.9(7)
C1 P1 C24 C29 -132.8(6)
C1 P1 C24 C25 47.8(6)
C1 P2 C7 C8 78.6(6)
C1 P2 C7 C12 -93.9(6)
C1 P2 C13 C14 166.7(5)
C1 P2 C13 C18 -17.2(6)
C1 P2 C6 N2 16.6(6)
C1 P2 C6 C5 -167.6(5)
C7 P2 C1 Ce1 -138.8(3)
C7 P2 C1 P1 37.3(6)
C7 P2 C13 C14 34.0(6)
C7 P2 C13 C18 -150.0(5)
C7 P2 C6 N2 143.8(5)
C7 P2 C6 C5 -40.4(6)
C7 C8 C9 C10 1.5(12)
C8 C7 C12 C11 2.6(10)
C8 C9 C10 C11 -0.1(13)
C9 C10 C11 C12 0.0(13)
C10 C11 C12 C7 -1.2(12)
C12 C7 C8 C9 -2.7(11)
C13 P2 C1 Ce1 94.2(4)
C13 P2 C1 P1 -89.7(5)
C13 P2 C7 C8 -149.5(5)
C13 P2 C7 C12 37.9(6)
C13 P2 C6 N2 -106.1(5)
C13 P2 C6 C5 69.7(6)
C13 C14 C15 C16 -1.2(11)
C14 C13 C18 C17 0.4(9)
C14 C15 C16 C17 0.5(11)
C15 C16 C17 C18 0.7(10)
C16 C17 C18 C13 -1.2(10)
C18 C13 C14 C15 0.8(10)
C6 P2 C1 Ce1 -18.9(4)
C6 P2 C1 P1 157.2(4)
C6 P2 C7 C8 -42.9(6)
C6 P2 C7 C12 144.6(5)
C6 P2 C13 C14 -75.8(6)
C6 P2 C13 C18 100.2(5)
C6 N2 C2 C3 0.1(10)
C6 C5 C4 C3 0.7(11)
C5 C4 C3 C2 -0.1(11)
C4 C3 C2 N2 -0.3(12)
C2 N2 C6 P2 176.1(5)
C2 N2 C6 C5 0.5(9)
C39 O1 C36 C37 -12.4(10)
C39 C38 C37 C36 -37.2(10)
C38 C37 C36 O1 31.2(10)
C36 O1 C39 C38 -11.8(9)
